data_7105475
loop_
_publ_author_name
'Jothibasu, Ramasamy'
'Huynh, Han Vinh'

_publ_section_title
;
 Versatile coordination chemistry of indazole-derived carbenes.
;
_journal_issue 17
_journal_name_full 'Chemical communications (Cambridge, England)'
_journal_page_first 2986
_journal_page_last 2988
_journal_paper_doi 10.1039/b925977e
_journal_volume 46
_journal_year 2010
_chemical_formula_sum 'C17 H22 Cl N2 Rh'
_chemical_formula_weight 392.73
_chemical_name_systematic
;
?
;
_space_group_IT_number 2
_symmetry_cell_setting triclinic
_symmetry_space_group_name_Hall '-P 1'
_symmetry_space_group_name_H-M 'P -1'
_atom_sites_solution_hydrogens geom
_atom_sites_solution_primary direct
_atom_sites_solution_secondary difmap
_audit_creation_method SHELXL-97
_cell_angle_alpha 75.2460(10)
_cell_angle_beta 82.9050(10)
_cell_angle_gamma 74.5310(10)
_cell_formula_units_Z 2
_cell_length_a 7.0142(4)
_cell_length_b 9.5187(6)
_cell_length_c 12.8813(8)
_cell_measurement_reflns_used 3115
_cell_measurement_temperature 223(2)
_cell_measurement_theta_max 27.41
_cell_measurement_theta_min 2.48
_cell_volume 800.12(8)
_computing_cell_refinement 'Bruker SMART'
_computing_data_collection 'Bruker SMART'
_computing_data_reduction 'Bruker SAINT'
_computing_molecular_graphics 'Bruker SHELXTL'
_computing_publication_material 'Bruker SHELXTL'
_computing_structure_refinement 'SHELXL-97 (Sheldrick, 1997)'
_computing_structure_solution 'SHELXS-97 (Sheldrick, 1990)'
_diffrn_ambient_temperature 223(2)
_diffrn_measured_fraction_theta_full 0.994
_diffrn_measured_fraction_theta_max 0.994
_diffrn_measurement_device_type 'CCD area detector'
_diffrn_measurement_method 'phi and omega scans'
_diffrn_radiation_monochromator graphite
_diffrn_radiation_source 'fine-focus sealed tube'
_diffrn_radiation_type MoK\a
_diffrn_radiation_wavelength 0.71073
_diffrn_reflns_av_R_equivalents 0.0190
_diffrn_reflns_av_sigmaI/netI 0.0364
_diffrn_reflns_limit_h_max 9
_diffrn_reflns_limit_h_min -9
_diffrn_reflns_limit_k_max 12
_diffrn_reflns_limit_k_min -12
_diffrn_reflns_limit_l_max 16
_diffrn_reflns_limit_l_min -11
_diffrn_reflns_number 5717
_diffrn_reflns_theta_full 27.50
_diffrn_reflns_theta_max 27.50
_diffrn_reflns_theta_min 1.64
_exptl_absorpt_coefficient_mu 1.229
_exptl_absorpt_correction_T_max 0.9299
_exptl_absorpt_correction_T_min 0.7094
_exptl_absorpt_correction_type multi-scan
_exptl_absorpt_process_details 'Sadabs, (Sheldrick 2001)'
_exptl_crystal_colour Yellow
_exptl_crystal_density_diffrn 1.630
_exptl_crystal_density_meas ?
_exptl_crystal_density_method .
_exptl_crystal_description Block
_exptl_crystal_F_000 400
_exptl_crystal_size_max 0.30
_exptl_crystal_size_mid 0.20
_exptl_crystal_size_min 0.06
_refine_diff_density_max 1.025
_refine_diff_density_min -0.466
_refine_diff_density_rms 0.097
_refine_ls_extinction_method none
_refine_ls_goodness_of_fit_ref 1.065
_refine_ls_hydrogen_treatment constr
_refine_ls_matrix_type full
_refine_ls_number_parameters 192
_refine_ls_number_reflns 3643
_refine_ls_number_restraints 0
_refine_ls_restrained_S_all 1.065
_refine_ls_R_factor_all 0.0358
_refine_ls_R_factor_gt 0.0336
_refine_ls_shift/su_max 0.001
_refine_ls_shift/su_mean 0.000
_refine_ls_structure_factor_coef Fsqd
_refine_ls_weighting_details 'calc w=1/[\s^2^(Fo^2^)+(0.0449P)^2^+0.4041P] where P=(Fo^2^+2Fc^2^)/3'
_refine_ls_weighting_scheme calc
_refine_ls_wR_factor_gt 0.0829
_refine_ls_wR_factor_ref 0.0842
_reflns_number_gt 3411
_reflns_number_total 3643
_reflns_threshold_expression >2sigma(I)
_cod_data_source_file b925977e.txt
_cod_data_source_block 9183
_cod_depositor_comments
;
The following automatic conversions were performed:
'_symmetry_cell_setting' value 'Triclinic' changed to 'triclinic'
according to '/home/saulius/struct/CIF-dictionaries/cif_core.dic'
dictionary named 'cif_core.dic' version 2.4.1 from
2010-06-29.

'_exptl_absorpt_correction_type' value 'Multi-scan' changed
to 'multi-scan' according to
'/home/saulius/struct/CIF-dictionaries/cif_core.dic' dictionary named
'cif_core.dic' version 2.4.1 from 2010-06-29.

Automatic conversion script
Id: cif_fix_enum 1527 2010-12-29 10:47:43Z saulius 
;
_cod_original_sg_symbol_H-M P-1
_cod_database_code 7105475

loop_
_symmetry_equiv_pos_as_xyz
'x, y, z'
'-x, -y, -z'

loop_
_atom_site_label
_atom_site_type_symbol
_atom_site_fract_x
_atom_site_fract_y
_atom_site_fract_z
_atom_site_U_iso_or_equiv
_atom_site_adp_type
_atom_site_occupancy
_atom_site_symmetry_multiplicity
_atom_site_calc_flag
_atom_site_refinement_flags
_atom_site_disorder_assembly
_atom_site_disorder_group
Rh1 Rh 0.58818(3) 0.27765(2) 0.205335(16) 0.02450(9) Uani 1 1 d . . .
Cl1 Cl 0.25115(10) 0.39530(8) 0.25439(6) 0.03192(16) Uani 1 1 d . . .
N1 N 0.7051(3) 0.4650(3) 0.32911(19) 0.0263(5) Uani 1 1 d . . .
N2 N 0.7442(4) 0.4757(3) 0.42935(19) 0.0300(5) Uani 1 1 d . . .
C1 C 0.6754(4) 0.3314(3) 0.3296(2) 0.0261(6) Uani 1 1 d . . .
C2 C 0.7021(4) 0.2487(3) 0.4388(2) 0.0262(6) Uani 1 1 d . . .
C3 C 0.6933(5) 0.1010(3) 0.4907(3) 0.0330(6) Uani 1 1 d . . .
H3 H 0.6688 0.0366 0.4522 0.040 Uiso 1 1 calc R . .
C4 C 0.7212(5) 0.0532(4) 0.5990(3) 0.0381(7) Uani 1 1 d . . .
H4 H 0.7201 -0.0460 0.6345 0.046 Uiso 1 1 calc R . .
C5 C 0.7515(4) 0.1512(4) 0.6573(2) 0.0352(7) Uani 1 1 d . . .
H5 H 0.7667 0.1159 0.7317 0.042 Uiso 1 1 calc R . .
C6 C 0.7597(4) 0.2966(4) 0.6098(2) 0.0320(6) Uani 1 1 d . . .
H6 H 0.7780 0.3614 0.6498 0.038 Uiso 1 1 calc R . .
C7 C 0.7392(4) 0.3429(3) 0.4982(2) 0.0268(6) Uani 1 1 d . . .
C8 C 0.7135(5) 0.5873(3) 0.2357(2) 0.0357(7) Uani 1 1 d . . .
H8A H 0.6771 0.5634 0.1732 0.054 Uiso 1 1 calc R . .
H8B H 0.8470 0.6016 0.2233 0.054 Uiso 1 1 calc R . .
H8C H 0.6220 0.6785 0.2484 0.054 Uiso 1 1 calc R . .
C9 C 0.7670(5) 0.6131(3) 0.4497(3) 0.0330(6) Uani 1 1 d . . .
H9A H 0.7852 0.5982 0.5255 0.050 Uiso 1 1 calc R . .
H9B H 0.6494 0.6927 0.4297 0.050 Uiso 1 1 calc R . .
H9C H 0.8817 0.6403 0.4076 0.050 Uiso 1 1 calc R . .
C10 C 0.4802(4) 0.1504(3) 0.1153(2) 0.0307(6) Uani 1 1 d . . .
H10 H 0.3367 0.1555 0.1279 0.037 Uiso 1 1 calc R . .
C11 C 0.5252(5) 0.2724(3) 0.0423(2) 0.0327(6) Uani 1 1 d . . .
H11 H 0.4079 0.3502 0.0125 0.039 Uiso 1 1 calc R . .
C12 C 0.7101(5) 0.2647(4) -0.0332(3) 0.0400(7) Uani 1 1 d . . .
H12A H 0.6779 0.3371 -0.1017 0.048 Uiso 1 1 calc R . .
H12B H 0.7540 0.1644 -0.0478 0.048 Uiso 1 1 calc R . .
C13 C 0.8798(5) 0.2982(4) 0.0138(3) 0.0397(7) Uani 1 1 d . . .
H13A H 1.0063 0.2470 -0.0167 0.048 Uiso 1 1 calc R . .
H13B H 0.8703 0.4062 -0.0084 0.048 Uiso 1 1 calc R . .
C14 C 0.8794(4) 0.2504(4) 0.1347(3) 0.0346(7) Uani 1 1 d . . .
H14 H 0.9651 0.2940 0.1664 0.042 Uiso 1 1 calc R . .
C15 C 0.8511(4) 0.1123(3) 0.1979(3) 0.0329(6) Uani 1 1 d . . .
H15 H 0.9216 0.0766 0.2653 0.039 Uiso 1 1 calc R . .
C16 C 0.8285(5) -0.0132(3) 0.1504(3) 0.0374(7) Uani 1 1 d . . .
H16A H 0.8886 -0.1099 0.1970 0.045 Uiso 1 1 calc R . .
H16B H 0.9004 -0.0067 0.0798 0.045 Uiso 1 1 calc R . .
C17 C 0.6111(5) -0.0062(4) 0.1379(3) 0.0381(7) Uani 1 1 d . . .
H17A H 0.6051 -0.0527 0.0790 0.046 Uiso 1 1 calc R . .
H17B H 0.5593 -0.0651 0.2040 0.046 Uiso 1 1 calc R . .

loop_
_atom_site_aniso_label
_atom_site_aniso_U_11
_atom_site_aniso_U_22
_atom_site_aniso_U_33
_atom_site_aniso_U_23
_atom_site_aniso_U_13
_atom_site_aniso_U_12
Rh1 0.02681(13) 0.02395(13) 0.02353(13) -0.00693(8) -0.00352(8) -0.00529(8)
Cl1 0.0293(3) 0.0349(4) 0.0337(4) -0.0149(3) -0.0035(3) -0.0040(3)
N1 0.0289(12) 0.0250(11) 0.0260(12) -0.0059(9) -0.0034(9) -0.0076(9)
N2 0.0394(14) 0.0272(12) 0.0271(12) -0.0082(10) -0.0046(10) -0.0116(10)
C1 0.0246(13) 0.0255(13) 0.0287(14) -0.0071(11) -0.0036(10) -0.0052(10)
C2 0.0237(13) 0.0287(14) 0.0267(14) -0.0071(11) -0.0017(10) -0.0068(11)
C3 0.0349(16) 0.0302(15) 0.0345(16) -0.0053(12) -0.0017(12) -0.0109(12)
C4 0.0413(18) 0.0319(15) 0.0357(17) 0.0014(13) -0.0027(13) -0.0085(13)
C5 0.0307(15) 0.0452(18) 0.0258(15) -0.0010(13) -0.0040(11) -0.0086(13)
C6 0.0288(14) 0.0418(17) 0.0277(15) -0.0100(12) -0.0018(11) -0.0108(12)
C7 0.0229(13) 0.0310(14) 0.0288(14) -0.0097(11) -0.0002(10) -0.0084(11)
C8 0.0483(19) 0.0273(14) 0.0303(16) -0.0030(12) -0.0022(13) -0.0108(13)
C9 0.0327(15) 0.0323(15) 0.0404(17) -0.0142(13) -0.0024(12) -0.0131(12)
C10 0.0321(15) 0.0347(15) 0.0307(15) -0.0150(12) -0.0036(11) -0.0093(12)
C11 0.0375(16) 0.0357(16) 0.0262(15) -0.0103(12) -0.0099(12) -0.0047(13)
C12 0.054(2) 0.0404(17) 0.0259(15) -0.0060(13) -0.0003(14) -0.0142(15)
C13 0.0426(18) 0.0366(17) 0.0387(18) -0.0104(14) 0.0086(14) -0.0112(14)
C14 0.0295(15) 0.0402(17) 0.0376(17) -0.0159(14) 0.0026(12) -0.0098(13)
C15 0.0295(15) 0.0321(15) 0.0363(16) -0.0122(13) -0.0061(12) -0.0006(12)
C16 0.0418(18) 0.0286(15) 0.0405(18) -0.0113(13) -0.0045(13) -0.0022(13)
C17 0.0444(18) 0.0297(15) 0.0434(18) -0.0132(13) -0.0021(14) -0.0103(13)

loop_
_atom_type_symbol
_atom_type_description
_atom_type_scat_dispersion_real
_atom_type_scat_dispersion_imag
_atom_type_scat_source
C C 0.0033 0.0016 'International Tables Vol C Tables 4.2.6.8 and 6.1.1.4'
H H 0.0000 0.0000 'International Tables Vol C Tables 4.2.6.8 and 6.1.1.4'
N N 0.0061 0.0033 'International Tables Vol C Tables 4.2.6.8 and 6.1.1.4'
Cl Cl 0.1484 0.1585 'International Tables Vol C Tables 4.2.6.8 and 6.1.1.4'
Rh Rh -1.1178 0.9187 'International Tables Vol C Tables 4.2.6.8 and 6.1.1.4'

loop_
_geom_angle_atom_site_label_1
_geom_angle_atom_site_label_2
_geom_angle_atom_site_label_3
_geom_angle
_geom_angle_site_symmetry_1
_geom_angle_site_symmetry_3
_geom_angle_publ_flag
C1 Rh1 C15 91.79(11) . . ?
C1 Rh1 C14 89.88(12) . . ?
C15 Rh1 C14 39.21(12) . . ?
C1 Rh1 C10 159.61(12) . . ?
C15 Rh1 C10 82.70(11) . . ?
C14 Rh1 C10 97.90(12) . . ?
C1 Rh1 C11 163.83(12) . . ?
C15 Rh1 C11 90.06(12) . . ?
C14 Rh1 C11 81.45(12) . . ?
C10 Rh1 C11 36.42(11) . . ?
C1 Rh1 Cl1 88.61(8) . . ?
C15 Rh1 Cl1 160.24(9) . . ?
C14 Rh1 Cl1 160.54(9) . . ?
C10 Rh1 Cl1 90.09(8) . . ?
C11 Rh1 Cl1 95.02(8) . . ?
C1 N1 N2 113.1(2) . . ?
C1 N1 C8 126.6(2) . . ?
N2 N1 C8 120.2(2) . . ?
C7 N2 N1 106.9(2) . . ?
C7 N2 C9 130.1(3) . . ?
N1 N2 C9 122.7(2) . . ?
N1 C1 C2 103.8(2) . . ?
N1 C1 Rh1 125.5(2) . . ?
C2 C1 Rh1 130.5(2) . . ?
C7 C2 C3 119.7(3) . . ?
C7 C2 C1 108.5(2) . . ?
C3 C2 C1 131.8(3) . . ?
C4 C3 C2 118.5(3) . . ?
C3 C4 C5 120.7(3) . . ?
C6 C5 C4 122.6(3) . . ?
C5 C6 C7 116.4(3) . . ?
N2 C7 C6 130.3(3) . . ?
N2 C7 C2 107.6(2) . . ?
C6 C7 C2 122.0(3) . . ?
C11 C10 C17 125.7(3) . . ?
C11 C10 Rh1 72.64(17) . . ?
C17 C10 Rh1 107.1(2) . . ?
C10 C11 C12 124.2(3) . . ?
C10 C11 Rh1 70.94(17) . . ?
C12 C11 Rh1 111.5(2) . . ?
C11 C12 C13 112.2(3) . . ?
C14 C13 C12 113.8(3) . . ?
C15 C14 C13 125.6(3) . . ?
C15 C14 Rh1 69.73(17) . . ?
C13 C14 Rh1 111.3(2) . . ?
C14 C15 C16 123.3(3) . . ?
C14 C15 Rh1 71.06(17) . . ?
C16 C15 Rh1 113.3(2) . . ?
C15 C16 C17 112.6(3) . . ?
C10 C17 C16 113.7(3) . . ?

loop_
_geom_bond_atom_site_label_1
_geom_bond_atom_site_label_2
_geom_bond_distance
_geom_bond_site_symmetry_2
_geom_bond_publ_flag
Rh1 C1 2.006(3) . ?
Rh1 C15 2.091(3) . ?
Rh1 C14 2.108(3) . ?
Rh1 C10 2.193(3) . ?
Rh1 C11 2.215(3) . ?
Rh1 Cl1 2.4127(7) . ?
N1 C1 1.341(4) . ?
N1 N2 1.386(3) . ?
N1 C8 1.453(4) . ?
N2 C7 1.353(4) . ?
N2 C9 1.450(4) . ?
C1 C2 1.433(4) . ?
C2 C7 1.408(4) . ?
C2 C3 1.409(4) . ?
C3 C4 1.374(4) . ?
C4 C5 1.407(5) . ?
C5 C6 1.377(4) . ?
C6 C7 1.405(4) . ?
C10 C11 1.378(4) . ?
C10 C17 1.504(4) . ?
C11 C12 1.519(4) . ?
C12 C13 1.538(5) . ?
C13 C14 1.508(5) . ?
C14 C15 1.409(4) . ?
C15 C16 1.524(4) . ?
C16 C17 1.535(5) . ?
